data_7218727
loop_
_publ_author_name
'Chen, Wen-Bin'
'Li, Zhi-Xin'
'Ouyang, Zhi-Jian'
'Lin, Wen-Ning'
'Yang, Liu'
'Dong, Wen'

_publ_section_title
;
 Syntheses, Supramolecular Structures, Magnetic and Photochromic
 Properties of Six Lanthanide Complexes Based on 5-Azotetrazolyl Salicylic
 Acid Ligand
;
_journal_name_full 'RSC Adv.'
_journal_paper_doi 10.1039/C4RA09951F
_journal_year 2014
_chemical_formula_sum 'C32 H46 Er2 N24 O26'
_chemical_formula_weight 1517.45
_chemical_name_systematic
; 
 ? 
;
_space_group_IT_number 2
_symmetry_cell_setting triclinic
_symmetry_space_group_name_Hall '-P 1'
_symmetry_space_group_name_H-M 'P -1'
_atom_sites_solution_hydrogens geom
_atom_sites_solution_primary direct
_atom_sites_solution_secondary difmap
_audit_creation_method SHELXL-97
_cell_angle_alpha 110.523(6)
_cell_angle_beta 94.782(7)
_cell_angle_gamma 105.108(7)
_cell_formula_units_Z 1
_cell_length_a 9.7064(14)
_cell_length_b 12.0080(17)
_cell_length_c 12.7434(18)
_cell_measurement_reflns_used 9933
_cell_measurement_temperature 296(2)
_cell_measurement_theta_max 27.50
_cell_measurement_theta_min 2.22
_cell_volume 1317.6(3)
_computing_cell_refinement 'Bruker SMART'
_computing_data_collection 'Bruker SMART'
_computing_data_reduction 'Bruker SMART'
_computing_molecular_graphics 'Bruker SHELXTL'
_computing_publication_material 'Bruker SHELXTL'
_computing_structure_refinement 'SHELXL-97 (Sheldrick, 1997)'
_computing_structure_solution 'SHELXS-97 (Sheldrick, 1990)'
_diffrn_ambient_temperature 296(2)
_diffrn_detector_area_resol_mean none
_diffrn_measured_fraction_theta_full 0.984
_diffrn_measured_fraction_theta_max 0.984
_diffrn_measurement_device_type 'CCD area detector'
_diffrn_measurement_method 'phi and omega scans'
_diffrn_radiation_monochromator graphite
_diffrn_radiation_source 'fine-focus sealed tube'
_diffrn_radiation_type MoK\a
_diffrn_radiation_wavelength 0.71073
_diffrn_reflns_av_R_equivalents 0.0245
_diffrn_reflns_av_sigmaI/netI 0.0253
_diffrn_reflns_limit_h_max 12
_diffrn_reflns_limit_h_min -12
_diffrn_reflns_limit_k_max 15
_diffrn_reflns_limit_k_min -15
_diffrn_reflns_limit_l_max 16
_diffrn_reflns_limit_l_min -16
_diffrn_reflns_number 20387
_diffrn_reflns_theta_full 27.58
_diffrn_reflns_theta_max 27.58
_diffrn_reflns_theta_min 1.74
_diffrn_standards_decay_% none
_diffrn_standards_interval_count none
_diffrn_standards_interval_time none
_diffrn_standards_number none
_exptl_absorpt_coefficient_mu 3.272
_exptl_absorpt_correction_T_max 0.537
_exptl_absorpt_correction_T_min 0.346
_exptl_absorpt_correction_type empirical
_exptl_absorpt_process_details SADABS
_exptl_crystal_colour yellow
_exptl_crystal_density_diffrn 1.912
_exptl_crystal_density_meas ?
_exptl_crystal_density_method 'not measured'
_exptl_crystal_description block
_exptl_crystal_F_000 750.0
_exptl_crystal_size_max 0.35
_exptl_crystal_size_mid 0.28
_exptl_crystal_size_min 0.19
_refine_diff_density_max 0.622
_refine_diff_density_min -0.732
_refine_diff_density_rms 0.084
_refine_ls_extinction_coef 0.00011(1)
_refine_ls_extinction_expression Fc^*^=kFc[1+0.001xFc^2^\l^3^/sin(2\q)]^-1/4^
_refine_ls_extinction_method SHELXL
_refine_ls_goodness_of_fit_ref 1.037
_refine_ls_hydrogen_treatment mixed
_refine_ls_matrix_type full
_refine_ls_number_parameters 383
_refine_ls_number_reflns 6112
_refine_ls_number_restraints 0
_refine_ls_restrained_S_all 1.037
_refine_ls_R_factor_all 0.0244
_refine_ls_R_factor_gt 0.0220
_refine_ls_shift/su_max 0.024
_refine_ls_shift/su_mean 0.010
_refine_ls_structure_factor_coef Fsqd
_refine_ls_weighting_details 'calc w=1/[\s^2^(Fo^2^)+(0.0261P)^2^+1.2180P] where P=(Fo^2^+2Fc^2^)/3'
_refine_ls_weighting_scheme calc
_refine_ls_wR_factor_gt 0.0529
_refine_ls_wR_factor_ref 0.0539
_reflns_number_gt 5600
_reflns_number_total 6112
_reflns_threshold_expression >2sigma(I)
_cod_data_source_file c4ra09951f2.cif
_cod_data_source_block 2
_cod_depositor_comments
;
The following automatic conversions were performed:

'_exptl_crystal_density_meas' value 'not measured' was changed to '?'
- the value is perceived as not measured.

Automatic conversion script
Id: cif_fix_values 3008 2015-01-20 13:52:24Z robertas 
;
_cod_original_sg_symbol_H-M P-1
_cod_database_code 7218727

loop_
_symmetry_equiv_pos_as_xyz
'x, y, z'
'-x, -y, -z'

loop_
_atom_site_label
_atom_site_type_symbol
_atom_site_fract_x
_atom_site_fract_y
_atom_site_fract_z
_atom_site_U_iso_or_equiv
_atom_site_adp_type
_atom_site_occupancy
_atom_site_symmetry_multiplicity
_atom_site_calc_flag
_atom_site_refinement_flags
Er1 Er 0.973876(12) 0.702262(11) 0.619475(9) 0.02223(5) Uani 1 1 d .
N1 N 0.5939(3) 1.1246(2) 0.9590(2) 0.0295(5) Uani 1 1 d .
N2 N 0.4944(3) 1.1730(2) 0.9856(2) 0.0297(5) Uani 1 1 d .
N3 N 0.6180(2) 1.2516(2) 1.1843(2) 0.0280(5) Uani 1 1 d .
N4 N 0.5856(3) 1.3189(2) 1.2809(2) 0.0312(5) Uani 1 1 d .
N5 N 0.4657(3) 1.3451(2) 1.2578(2) 0.0328(5) Uani 1 1 d .
N6 N 0.4170(3) 1.2956(2) 1.1452(2) 0.0321(5) Uani 1 1 d .
N7 N 0.8204(3) 0.3679(2) -0.08419(19) 0.0301(5) Uani 1 1 d .
N8 N 0.9072(3) 0.3063(2) -0.08061(19) 0.0295(5) Uani 1 1 d .
N9 N 1.0044(3) 0.1567(2) -0.1990(2) 0.0341(5) Uani 1 1 d .
N10 N 0.9941(3) 0.1006(2) -0.3108(2) 0.0385(6) Uani 1 1 d .
N11 N 0.9093(3) 0.1419(2) -0.3635(2) 0.0385(6) Uani 1 1 d .
H2 H 0.8879 0.1183 -0.4364 0.046 Uiso 1 1 calc R
N12 N 0.8609(3) 0.2248(2) -0.28909(19) 0.0329(5) Uani 1 1 d .
C1 C 0.6766(3) 0.9177(2) 0.7032(2) 0.0243(5) Uani 1 1 d .
C2 C 0.5736(3) 0.9130(3) 0.6168(2) 0.0283(6) Uani 1 1 d .
C3 C 0.4762(3) 0.9817(3) 0.6441(3) 0.0375(7) Uani 1 1 d .
H3 H 0.4085 0.9788 0.5863 0.045 Uiso 1 1 calc R
C4 C 0.4798(3) 1.0526(3) 0.7544(3) 0.0354(7) Uani 1 1 d .
H4 H 0.4154 1.0988 0.7719 0.043 Uiso 1 1 calc R
C5 C 0.5804(3) 1.0564(3) 0.8420(2) 0.0279(6) Uani 1 1 d .
C6 C 0.6790(3) 0.9897(2) 0.8149(2) 0.0253(5) Uani 1 1 d .
H6 H 0.7474 0.9939 0.8729 0.030 Uiso 1 1 calc R
C7 C 0.7807(3) 0.8444(2) 0.6747(2) 0.0245(5) Uani 1 1 d .
C8 C 0.5132(3) 1.2390(3) 1.1033(2) 0.0267(6) Uani 1 1 d .
C9 C 0.8382(3) 0.5277(2) 0.2277(2) 0.0230(5) Uani 1 1 d .
C10 C 0.7436(3) 0.5990(3) 0.2234(2) 0.0291(6) Uani 1 1 d .
C11 C 0.6791(3) 0.5903(3) 0.1178(3) 0.0355(7) Uani 1 1 d .
H11 H 0.6168 0.6367 0.1144 0.043 Uiso 1 1 calc R
C12 C 0.7068(3) 0.5143(3) 0.0195(2) 0.0337(6) Uani 1 1 d .
H12 H 0.6630 0.5092 -0.0504 0.040 Uiso 1 1 calc R
C13 C 0.8002(3) 0.4439(3) 0.0225(2) 0.0275(6) Uani 1 1 d .
C14 C 0.8644(3) 0.4516(3) 0.1273(2) 0.0260(5) Uani 1 1 d .
H14 H 0.9261 0.4045 0.1297 0.031 Uiso 1 1 calc R
C15 C 0.9091(3) 0.5301(2) 0.3371(2) 0.0226(5) Uani 1 1 d .
C16 C 0.9218(3) 0.2321(3) -0.1889(2) 0.0272(6) Uani 1 1 d .
O1 O 0.8778(2) 0.85108(18) 0.75018(16) 0.0279(4) Uani 1 1 d .
O2 O 0.7700(2) 0.77414(19) 0.57194(16) 0.0318(4) Uani 1 1 d .
O3 O 0.5657(2) 0.8451(2) 0.50643(17) 0.0410(5) Uani 1 1 d .
H1 H 0.6317 0.8137 0.5001 0.062 Uiso 1 1 calc R
O4 O 0.9802(2) 0.45631(18) 0.33458(16) 0.0293(4) Uani 1 1 d .
O5 O 0.8937(2) 0.60873(19) 0.42819(16) 0.0314(4) Uani 1 1 d .
O6 O 0.7109(3) 0.6735(2) 0.31589(18) 0.0446(6) Uani 1 1 d .
H5 H 0.7541 0.6714 0.3730 0.067 Uiso 1 1 calc R
O7 O 0.7663(2) 0.5835(2) 0.6564(2) 0.0431(6) Uani 1 1 d .
H7 H 0.7553 0.5085 0.6441 0.065 Uiso 1 1 d R
H8 H 0.6902 0.6003 0.6690 0.065 Uiso 1 1 d R
O8 O 1.1300(2) 0.80462(19) 0.79619(16) 0.0290(4) Uani 1 1 d .
H9 H 1.2077 0.7833 0.7928 0.044 Uiso 1 1 d R
H10 H 1.1524 0.8839 0.8148 0.044 Uiso 1 1 d R
O9 O 1.1928(2) 0.6821(2) 0.56152(17) 0.0368(5) Uani 1 1 d .
H13 H 1.2108 0.6215 0.5736 0.055 Uiso 1 1 d R
H15 H 1.1845 0.6677 0.4906 0.055 Uiso 1 1 d R
O10 O 1.0785(2) 0.88479(19) 0.58965(17) 0.0327(4) Uani 1 1 d .
H17 H 1.1670 0.9020 0.6168 0.049 Uiso 1 1 d R
H16 H 1.0556 0.9509 0.6196 0.049 Uiso 1 1 d R
O11 O 0.1791(2) 0.05232(19) 0.90408(19) 0.0500(6) Uani 1 1 d G
H18 H 0.1300 0.0809 0.8749 0.075 Uiso 1 1 d G
H19 H 0.2688 0.0974 0.9208 0.075 Uiso 1 1 d G
O12 O 0.8941(3) 0.75255(17) 0.9253(2) 0.0812(10) Uani 1 1 d G
H20 H 0.9489 0.8273 0.9663 0.122 Uiso 1 1 d G
H21 H 0.8861 0.7597 0.8571 0.122 Uiso 1 1 d G
O13 O 0.6979(2) 0.34216(18) 0.63188(15) 0.0473(6) Uani 1 1 d G
H22 H 0.7436 0.3115 0.6685 0.071 Uiso 1 1 d G
H23 H 0.6126 0.2918 0.6012 0.071 Uiso 1 1 d G

loop_
_atom_site_aniso_label
_atom_site_aniso_U_11
_atom_site_aniso_U_22
_atom_site_aniso_U_33
_atom_site_aniso_U_23
_atom_site_aniso_U_13
_atom_site_aniso_U_12
Er1 0.02449(7) 0.02718(7) 0.01676(7) 0.00546(5) 0.00467(4) 0.01484(5)
N1 0.0275(12) 0.0283(12) 0.0312(12) 0.0065(10) 0.0067(10) 0.0129(10)
N2 0.0298(12) 0.0310(13) 0.0280(12) 0.0060(10) 0.0079(10) 0.0160(10)
N3 0.0232(11) 0.0320(12) 0.0282(12) 0.0081(10) 0.0053(9) 0.0125(10)
N4 0.0275(12) 0.0351(13) 0.0296(12) 0.0088(11) 0.0076(10) 0.0119(10)
N5 0.0316(13) 0.0389(14) 0.0316(13) 0.0114(11) 0.0102(10) 0.0189(11)
N6 0.0312(13) 0.0393(14) 0.0290(12) 0.0093(11) 0.0083(10) 0.0206(11)
N7 0.0336(13) 0.0334(13) 0.0212(11) 0.0092(10) 0.0035(9) 0.0091(11)
N8 0.0338(13) 0.0296(12) 0.0205(11) 0.0067(10) 0.0037(9) 0.0070(10)
N9 0.0356(14) 0.0365(14) 0.0325(13) 0.0143(11) 0.0067(11) 0.0136(11)
N10 0.0487(16) 0.0372(14) 0.0350(14) 0.0137(12) 0.0189(12) 0.0190(12)
N11 0.0585(17) 0.0368(14) 0.0229(12) 0.0096(11) 0.0145(12) 0.0199(13)
N12 0.0457(15) 0.0350(13) 0.0208(11) 0.0103(10) 0.0080(10) 0.0170(11)
C1 0.0225(13) 0.0236(13) 0.0268(13) 0.0077(11) 0.0054(10) 0.0101(10)
C2 0.0301(14) 0.0308(14) 0.0259(14) 0.0099(12) 0.0054(11) 0.0141(12)
C3 0.0367(16) 0.0491(19) 0.0337(16) 0.0155(14) 0.0040(13) 0.0263(15)
C4 0.0352(16) 0.0423(17) 0.0374(16) 0.0139(14) 0.0116(13) 0.0267(14)
C5 0.0294(14) 0.0266(14) 0.0274(14) 0.0067(11) 0.0084(11) 0.0124(11)
C6 0.0227(13) 0.0270(13) 0.0272(13) 0.0088(11) 0.0046(10) 0.0117(11)
C7 0.0241(13) 0.0255(13) 0.0258(13) 0.0095(11) 0.0067(10) 0.0109(11)
C8 0.0226(13) 0.0283(14) 0.0315(14) 0.0107(12) 0.0079(11) 0.0123(11)
C9 0.0249(13) 0.0210(12) 0.0219(12) 0.0068(10) 0.0033(10) 0.0077(10)
C10 0.0283(14) 0.0275(14) 0.0281(14) 0.0057(11) 0.0008(11) 0.0117(11)
C11 0.0347(16) 0.0386(17) 0.0359(16) 0.0129(13) 0.0002(13) 0.0200(13)
C12 0.0346(16) 0.0380(16) 0.0278(14) 0.0135(13) -0.0033(12) 0.0119(13)
C13 0.0298(14) 0.0279(14) 0.0214(13) 0.0074(11) 0.0032(11) 0.0069(11)
C14 0.0267(13) 0.0265(13) 0.0230(13) 0.0064(11) 0.0041(10) 0.0100(11)
C15 0.0221(12) 0.0238(13) 0.0206(12) 0.0054(10) 0.0051(10) 0.0090(10)
C16 0.0301(14) 0.0266(14) 0.0246(13) 0.0107(11) 0.0071(11) 0.0067(11)
O1 0.0282(10) 0.0337(11) 0.0238(9) 0.0074(8) 0.0039(8) 0.0183(8)
O2 0.0353(11) 0.0369(11) 0.0230(10) 0.0036(8) 0.0038(8) 0.0225(9)
O3 0.0442(13) 0.0563(14) 0.0237(10) 0.0058(10) 0.0008(9) 0.0326(11)
O4 0.0344(11) 0.0337(11) 0.0247(9) 0.0101(8) 0.0046(8) 0.0206(9)
O5 0.0374(11) 0.0359(11) 0.0194(9) 0.0029(8) 0.0031(8) 0.0206(9)
O6 0.0547(14) 0.0532(14) 0.0281(11) 0.0029(10) 0.0023(10) 0.0397(12)
O7 0.0336(12) 0.0346(12) 0.0728(17) 0.0235(12) 0.0258(11) 0.0206(10)
O8 0.0244(10) 0.0326(10) 0.0274(10) 0.0044(8) 0.0015(8) 0.0155(8)
O9 0.0355(11) 0.0531(14) 0.0293(11) 0.0150(10) 0.0115(9) 0.0259(10)
O10 0.0383(11) 0.0346(11) 0.0310(10) 0.0138(9) 0.0111(9) 0.0180(9)
O11 0.0417(13) 0.0439(14) 0.0542(15) 0.0076(12) -0.0070(11) 0.0174(11)
O12 0.087(2) 0.131(3) 0.0566(18) 0.052(2) 0.0237(17) 0.059(2)
O13 0.0429(13) 0.0476(14) 0.0573(15) 0.0298(12) 0.0014(11) 0.0128(11)

loop_
_atom_type_symbol
_atom_type_description
_atom_type_scat_dispersion_real
_atom_type_scat_dispersion_imag
_atom_type_scat_source
C C 0.0033 0.0016 'International Tables Vol C Tables 4.2.6.8 and 6.1.1.4'
H H 0.0000 0.0000 'International Tables Vol C Tables 4.2.6.8 and 6.1.1.4'
N N 0.0061 0.0033 'International Tables Vol C Tables 4.2.6.8 and 6.1.1.4'
O O 0.0106 0.0060 'International Tables Vol C Tables 4.2.6.8 and 6.1.1.4'
Er Er -0.2586 4.9576 'International Tables Vol C Tables 4.2.6.8 and 6.1.1.4'

loop_
_geom_angle_atom_site_label_1
_geom_angle_atom_site_label_2
_geom_angle_atom_site_label_3
_geom_angle
_geom_angle_site_symmetry_1
_geom_angle_site_symmetry_3
O5 Er1 O4 102.80(7) . 2_766
O5 Er1 O8 160.85(7) . .
O4 Er1 O8 75.38(7) 2_766 .
O5 Er1 O7 92.93(8) . .
O4 Er1 O7 68.84(7) 2_766 .
O8 Er1 O7 103.82(8) . .
O5 Er1 O10 86.51(7) . .
O4 Er1 O10 145.07(7) 2_766 .
O8 Er1 O10 84.97(7) . .
O7 Er1 O10 145.15(7) . .
O5 Er1 O9 80.49(7) . .
O4 Er1 O9 73.56(7) 2_766 .
O8 Er1 O9 80.75(7) . .
O7 Er1 O9 139.28(8) . .
O10 Er1 O9 74.99(8) . .
O5 Er1 O1 125.07(6) . .
O4 Er1 O1 119.78(7) 2_766 .
O8 Er1 O1 69.60(6) . .
O7 Er1 O1 74.00(7) . .
O10 Er1 O1 77.94(7) . .
O9 Er1 O1 141.20(7) . .
O5 Er1 O2 72.26(6) . .
O4 Er1 O2 140.87(7) 2_766 .
O8 Er1 O2 121.34(6) . .
O7 Er1 O2 72.63(7) . .
O10 Er1 O2 74.06(7) . .
O9 Er1 O2 139.55(7) . .
O1 Er1 O2 52.83(6) . .
O5 Er1 C7 98.80(7) . .
O4 Er1 C7 135.01(7) 2_766 .
O8 Er1 C7 95.42(7) . .
O7 Er1 C7 71.09(7) . .
O10 Er1 C7 74.57(7) . .
O9 Er1 C7 149.54(8) . .
O1 Er1 C7 26.29(7) . .
O2 Er1 C7 26.54(7) . .
N2 N1 C5 115.3(2) . .
N1 N2 C8 112.7(2) . .
C8 N3 N4 104.3(2) . .
N5 N4 N3 109.6(2) . .
N4 N5 N6 109.6(2) . .
N5 N6 C8 103.9(2) . .
N8 N7 C13 115.7(2) . .
N7 N8 C16 113.0(2) . .
N10 N9 C16 104.4(2) . .
N11 N10 N9 108.7(2) . .
N10 N11 N12 111.0(2) . .
N10 N11 H2 124.5 . .
N12 N11 H2 124.5 . .
C16 N12 N11 103.3(2) . .
C6 C1 C2 118.9(2) . .
C6 C1 C7 120.6(2) . .
C2 C1 C7 120.5(2) . .
O3 C2 C3 117.9(3) . .
O3 C2 C1 121.9(2) . .
C3 C2 C1 120.2(3) . .
C4 C3 C2 120.4(3) . .
C4 C3 H3 119.8 . .
C2 C3 H3 119.8 . .
C3 C4 C5 120.1(3) . .
C3 C4 H4 120.0 . .
C5 C4 H4 120.0 . .
C6 C5 C4 119.6(3) . .
C6 C5 N1 114.9(2) . .
C4 C5 N1 125.5(2) . .
C1 C6 C5 120.8(3) . .
C1 C6 H6 119.6 . .
C5 C6 H6 119.6 . .
O1 C7 O2 119.6(2) . .
O1 C7 C1 121.7(2) . .
O2 C7 C1 118.8(2) . .
O1 C7 Er1 58.82(13) . .
O2 C7 Er1 60.78(13) . .
C1 C7 Er1 179.1(2) . .
N3 C8 N6 112.6(2) . .
N3 C8 N2 127.4(2) . .
N6 C8 N2 120.0(2) . .
C14 C9 C10 119.2(2) . .
C14 C9 C15 118.2(2) . .
C10 C9 C15 122.6(2) . .
O6 C10 C11 117.4(3) . .
O6 C10 C9 123.1(2) . .
C11 C10 C9 119.4(3) . .
C12 C11 C10 120.3(3) . .
C12 C11 H11 119.8 . .
C10 C11 H11 119.8 . .
C11 C12 C13 120.9(3) . .
C11 C12 H12 119.6 . .
C13 C12 H12 119.6 . .
C14 C13 C12 119.2(3) . .
C14 C13 N7 124.7(3) . .
C12 C13 N7 116.1(2) . .
C9 C14 C13 121.0(3) . .
C9 C14 H14 119.5 . .
C13 C14 H14 119.5 . .
O4 C15 O5 123.8(2) . .
O4 C15 C9 119.4(2) . .
O5 C15 C9 116.9(2) . .
N12 C16 N9 112.6(2) . .
N12 C16 N8 127.5(3) . .
N9 C16 N8 119.9(2) . .
C7 O1 Er1 94.89(15) . .
C7 O2 Er1 92.67(16) . .
C2 O3 H1 109.5 . .
C15 O4 Er1 151.79(18) . 2_766
C15 O5 Er1 144.18(17) . .
C10 O6 H5 109.5 . .
Er1 O7 H7 119.6 . .
Er1 O7 H8 128.7 . .
H7 O7 H8 110.6 . .
Er1 O8 H9 109.8 . .
Er1 O8 H10 109.5 . .
H9 O8 H10 109.1 . .
Er1 O9 H13 109.2 . .
Er1 O9 H15 109.4 . .
H13 O9 H15 109.5 . .
Er1 O10 H17 101.9 . .
Er1 O10 H16 122.3 . .
H17 O10 H16 106.8 . .
H18 O11 H19 110.5 . .
H20 O12 H21 98.3 . .
H22 O13 H23 109.5 . .

loop_
_geom_bond_atom_site_label_1
_geom_bond_atom_site_label_2
_geom_bond_distance
_geom_bond_site_symmetry_2
Er1 O5 2.2621(19) .
Er1 O4 2.3126(19) 2_766
Er1 O8 2.3233(19) .
Er1 O7 2.334(2) .
Er1 O10 2.338(2) .
Er1 O9 2.350(2) .
Er1 O1 2.4243(18) .
Er1 O2 2.4669(19) .
Er1 C7 2.823(3) .
N1 N2 1.262(3) .
N1 C5 1.402(4) .
N2 C8 1.399(4) .
N3 C8 1.326(4) .
N3 N4 1.330(3) .
N4 N5 1.319(3) .
N5 N6 1.333(3) .
N6 C8 1.334(3) .
N7 N8 1.266(3) .
N7 C13 1.410(3) .
N8 C16 1.398(3) .
N9 N10 1.327(3) .
N9 C16 1.340(4) .
N10 N11 1.314(4) .
N11 N12 1.329(3) .
N11 H2 0.8600 .
N12 C16 1.325(4) .
C1 C6 1.377(4) .
C1 C2 1.400(4) .
C1 C7 1.492(3) .
C2 O3 1.339(3) .
C2 C3 1.399(4) .
C3 C4 1.356(4) .
C3 H3 0.9300 .
C4 C5 1.401(4) .
C4 H4 0.9300 .
C5 C6 1.392(4) .
C6 H6 0.9300 .
C7 O1 1.255(3) .
C7 O2 1.263(3) .
C9 C14 1.376(4) .
C9 C10 1.418(4) .
C9 C15 1.490(4) .
C10 O6 1.328(3) .
C10 C11 1.393(4) .
C11 C12 1.362(4) .
C11 H11 0.9300 .
C12 C13 1.398(4) .
C12 H12 0.9300 .
C13 C14 1.387(4) .
C14 H14 0.9300 .
C15 O4 1.250(3) .
C15 O5 1.263(3) .
O3 H1 0.8200 .
O4 Er1 2.3126(19) 2_766
O6 H5 0.8200 .
O7 H7 0.8336 .
O7 H8 0.8290 .
O8 H9 0.8568 .
O8 H10 0.8568 .
O9 H13 0.8507 .
O9 H15 0.8509 .
O10 H17 0.8421 .
O10 H16 0.8471 .
O11 H18 0.7934 .
O11 H19 0.8598 .
O12 H20 0.8592 .
O12 H21 0.9013 .
O13 H22 0.8499 .
O13 H23 0.8500 .
